data_4333226
loop_
_publ_author_name
'Cantorias, Melchor V.'
'Howell, Robertha C.'
'Todaro, Louis'
'Cyr, John E.'
'Berndorff, Dietmar'
'Rogers, Robin D.'
'Francesconi, Lynn C.'

_publ_section_title
;
 MO tripeptide diastereomers (M=99/99mTc, Re): models to identify the
 structure of 99mTc peptide targeted radiopharmaceuticals.
;
_journal_issue 18
_journal_name_full 'Inorganic chemistry'
_journal_page_first 7326
_journal_page_last 7340
_journal_paper_doi 10.1021/ic070077p
_journal_volume 46
_journal_year 2007
_chemical_absolute_configuration ad
_chemical_formula_sum 'C14 H19 N4 O5 Re S'
_chemical_formula_weight 541.59
_chemical_name_systematic
;
 ?
;
_space_group_IT_number 19
_symmetry_cell_setting orthorhombic
_symmetry_space_group_name_Hall 'P 2ac 2ab'
_symmetry_space_group_name_H-M 'P 21 21 21'
_atom_sites_solution_hydrogens geom
_atom_sites_solution_primary direct
_atom_sites_solution_secondary difmap
_audit_creation_method SHELXL-97
_cell_angle_alpha 90.00
_cell_angle_beta 90.00
_cell_angle_gamma 90.00
_cell_formula_units_Z 4
_cell_length_a 6.6340(13)
_cell_length_b 14.722(3)
_cell_length_c 18.159(4)
_cell_measurement_temperature 100(2)
_cell_volume 1773.5(6)
_computing_cell_refinement 'Bruker XSCANS'
_computing_data_collection 'Bruker XSCANS'
_computing_data_reduction 'Bruker SHELXTL'
_computing_molecular_graphics 'Bruker SHELXTL'
_computing_publication_material 'Bruker SHELXTL'
_computing_structure_refinement 'SHELXL-97 (Sheldrick, 1997)'
_computing_structure_solution 'SHELXS-97 (Sheldrick, 1990)'
_diffrn_ambient_temperature 100(2)
_diffrn_measured_fraction_theta_full 0.994
_diffrn_measured_fraction_theta_max 0.994
_diffrn_measurement_device_type 'Bruker-Nonius KappaCCD'
_diffrn_measurement_method '\w scans'
_diffrn_radiation_monochromator graphite
_diffrn_radiation_source 'fine-focus sealed tube'
_diffrn_radiation_type MoK\a
_diffrn_radiation_wavelength 0.71073
_diffrn_reflns_av_R_equivalents 0.1134
_diffrn_reflns_av_sigmaI/netI 0.0733
_diffrn_reflns_limit_h_max 8
_diffrn_reflns_limit_h_min -8
_diffrn_reflns_limit_k_max 18
_diffrn_reflns_limit_k_min -19
_diffrn_reflns_limit_l_max 23
_diffrn_reflns_limit_l_min -23
_diffrn_reflns_number 13890
_diffrn_reflns_theta_full 27.44
_diffrn_reflns_theta_max 27.44
_diffrn_reflns_theta_min 2.99
_exptl_absorpt_coefficient_mu 7.002
_exptl_absorpt_correction_T_max 0.7298
_exptl_absorpt_correction_T_min 0.4538
_exptl_absorpt_correction_type integration
_exptl_absorpt_process_details numerical
_exptl_crystal_density_diffrn 2.028
_exptl_crystal_density_method 'not measured'
_exptl_crystal_F_000 1048
_exptl_crystal_size_max 0.13
_exptl_crystal_size_mid 0.06
_exptl_crystal_size_min 0.05
_refine_diff_density_max 3.458
_refine_diff_density_min -1.978
_refine_diff_density_rms 0.255
_refine_ls_abs_structure_details 'Flack H D (1983), Acta Cryst. A39, 876-881, 1718 Fridel pairs'
_refine_ls_abs_structure_Flack 0.004(16)
_refine_ls_extinction_method none
_refine_ls_goodness_of_fit_ref 1.037
_refine_ls_hydrogen_treatment constr
_refine_ls_matrix_type full
_refine_ls_number_parameters 226
_refine_ls_number_reflns 4040
_refine_ls_number_restraints 6
_refine_ls_restrained_S_all 1.037
_refine_ls_R_factor_all 0.0542
_refine_ls_R_factor_gt 0.0495
_refine_ls_shift/su_max 0.000
_refine_ls_shift/su_mean 0.000
_refine_ls_structure_factor_coef Fsqd
_refine_ls_weighting_details 'calc w=1/[\s^2^(Fo^2^)+(0.0639P)^2^+6.6020P] where P=(Fo^2^+2Fc^2^)/3'
_refine_ls_weighting_scheme calc
_refine_ls_wR_factor_gt 0.1105
_refine_ls_wR_factor_ref 0.1134
_reflns_number_gt 3784
_reflns_number_total 4040
_reflns_threshold_expression >2sigma(I)
_cod_data_source_file ic070077psup2.cif
_cod_data_source_block x1511l
_cod_depositor_comments
;
The following automatic conversions were performed:

'_symmetry_cell_setting' value 'Orthorhombic' changed to
'orthorhombic' according to
/home/saulius/struct/CIF-dictionaries/cif_core.dic dictionary named
'cif_core.dic' version 2.4.2 from 2011-04-26.

Automatic conversion script
Id: cif_fix_values 1891 2012-01-12 08:04:46Z andrius 

 Adding full bibliography for 4333225--4333231.cif.
;
_cod_original_sg_symbol_H-M P212121
_cod_database_code 4333226

loop_
_symmetry_equiv_pos_as_xyz
'x, y, z'
'-x+1/2, -y, z+1/2'
'-x, y+1/2, -z+1/2'
'x+1/2, -y+1/2, -z'

loop_
_atom_site_label
_atom_site_type_symbol
_atom_site_fract_x
_atom_site_fract_y
_atom_site_fract_z
_atom_site_U_iso_or_equiv
_atom_site_adp_type
_atom_site_occupancy
_atom_site_symmetry_multiplicity
_atom_site_calc_flag
_atom_site_refinement_flags
Re Re 0.02044(5) 0.31484(2) 0.137918(17) 0.01422(11) Uani 1 1 d .
S S 0.2692(3) 0.30510(17) 0.22228(12) 0.0187(4) Uani 1 1 d .
O1 O -0.2104(10) 0.3205(5) 0.1759(4) 0.0236(14) Uani 1 1 d .
O3 O 0.0967(10) 0.3926(4) -0.0774(3) 0.0207(14) Uani 1 1 d .
O6 O 0.1128(10) 0.0729(4) 0.0305(4) 0.0220(15) Uani 1 1 d .
O9 O 0.1029(10) 0.0492(5) 0.2860(4) 0.0246(15) Uani 1 1 d .
N1 N 0.1114(11) 0.4493(5) 0.1137(4) 0.0152(15) Uani 1 1 d .
HN1A H 0.0501 0.4886 0.1461 0.018 Uiso 1 1 calc R
HN1B H 0.2485 0.4542 0.1201 0.018 Uiso 1 1 calc R
N4 N 0.0347(11) 0.3138(5) 0.0283(4) 0.0187(14) Uani 1 1 d .
N7 N 0.0958(11) 0.1863(5) 0.1191(4) 0.0191(15) Uani 1 1 d .
N9 N -0.1540(12) 0.0799(6) 0.2076(4) 0.0204(17) Uani 1 1 d .
HN9A H -0.2428 0.0522 0.2358 0.024 Uiso 1 1 calc R
HN9B H -0.1925 0.1051 0.1660 0.024 Uiso 1 1 calc R
C2 C 0.0591(14) 0.4759(6) 0.0373(5) 0.0166(18) Uani 1 1 d .
H2A H -0.0838 0.4975 0.0382 0.020 Uiso 1 1 calc R
C3 C 0.0636(14) 0.3911(6) -0.0109(5) 0.0197(19) Uani 1 1 d .
C5 C 0.0387(15) 0.2262(6) -0.0085(4) 0.0166(17) Uani 1 1 d .
H5A H 0.1442 0.2263 -0.0470 0.020 Uiso 1 1 calc R
H5B H -0.0929 0.2147 -0.0324 0.020 Uiso 1 1 calc R
C6 C 0.0830(14) 0.1507(7) 0.0479(5) 0.0186(19) Uani 1 1 d .
C8 C 0.1904(13) 0.1289(6) 0.1760(5) 0.0154(17) Uani 1 1 d U
H8A H 0.2663 0.0796 0.1503 0.018 Uiso 1 1 calc R
C9 C 0.0367(15) 0.0835(6) 0.2277(5) 0.0180(18) Uani 1 1 d .
C10 C 0.3427(13) 0.1855(7) 0.2192(5) 0.0218(18) Uani 1 1 d .
H10A H 0.4769 0.1801 0.1958 0.026 Uiso 1 1 calc R
H10B H 0.3530 0.1617 0.2700 0.026 Uiso 1 1 calc R
C20 C 0.1851(16) 0.5532(7) 0.0072(6) 0.025(2) Uani 1 1 d .
H20A H 0.1442 0.5656 -0.0442 0.029 Uiso 1 1 calc R
H20B H 0.3285 0.5347 0.0068 0.029 Uiso 1 1 calc R
C21 C 0.1630(15) 0.6395(6) 0.0522(5) 0.0193(18) Uani 1 1 d .
C22 C -0.0165(15) 0.6868(6) 0.0524(5) 0.0265(19) Uani 1 1 d .
H22A H -0.1261 0.6656 0.0235 0.032 Uiso 1 1 calc R
C23 C -0.039(2) 0.7649(7) 0.0944(6) 0.035(2) Uani 1 1 d .
H23A H -0.1650 0.7958 0.0950 0.041 Uiso 1 1 calc R
C24 C 0.1195(17) 0.7979(6) 0.1351(6) 0.030(2) Uani 1 1 d .
H24A H 0.1036 0.8515 0.1637 0.036 Uiso 1 1 calc R
C25 C 0.3032(17) 0.7526(7) 0.1343(6) 0.030(2) Uani 1 1 d .
H25A H 0.4140 0.7755 0.1618 0.036 Uiso 1 1 calc R
C26 C 0.3242(16) 0.6734(6) 0.0930(6) 0.026(2) Uani 1 1 d .
H26A H 0.4495 0.6422 0.0926 0.031 Uiso 1 1 calc R
O11 O 0.5082(10) -0.0093(4) 0.3017(4) 0.0252(14) Uani 1 1 d .
H11A H 0.5410 -0.0636 0.2925 0.030 Uiso 1 1 d .
H11B H 0.3807 -0.0046 0.2938 0.030 Uiso 1 1 d .

loop_
_atom_site_aniso_label
_atom_site_aniso_U_11
_atom_site_aniso_U_22
_atom_site_aniso_U_33
_atom_site_aniso_U_23
_atom_site_aniso_U_13
_atom_site_aniso_U_12
Re 0.00826(15) 0.02019(17) 0.01422(16) -0.00028(13) 0.00064(12) 0.00033(12)
S 0.0126(9) 0.0247(12) 0.0187(10) 0.0005(9) -0.0035(8) -0.0011(9)
O1 0.020(3) 0.029(4) 0.022(3) -0.005(3) -0.001(3) 0.003(3)
O3 0.015(3) 0.033(4) 0.014(3) 0.001(3) 0.005(3) 0.000(3)
O6 0.018(3) 0.019(3) 0.029(4) 0.000(3) 0.000(3) 0.001(3)
O9 0.012(3) 0.033(4) 0.028(4) 0.009(3) 0.000(3) 0.003(3)
N1 0.016(4) 0.010(3) 0.020(3) -0.001(3) -0.002(3) 0.003(3)
N4 0.018(4) 0.023(4) 0.015(3) -0.001(3) 0.008(3) 0.003(4)
N7 0.015(3) 0.018(3) 0.024(4) 0.004(3) -0.003(3) 0.004(3)
N9 0.013(4) 0.034(5) 0.014(4) 0.009(3) -0.005(3) -0.001(3)
C2 0.013(4) 0.025(4) 0.012(4) 0.001(3) -0.003(3) 0.004(3)
C3 0.012(4) 0.026(5) 0.020(4) 0.003(4) -0.005(4) -0.001(4)
C5 0.015(4) 0.024(4) 0.011(4) 0.001(3) 0.003(3) 0.002(4)
C6 0.007(4) 0.034(5) 0.015(4) 0.000(4) 0.001(3) 0.000(3)
C8 0.007(3) 0.020(3) 0.019(3) 0.003(3) 0.002(3) 0.006(3)
C9 0.015(4) 0.016(4) 0.022(4) 0.001(3) 0.007(4) 0.004(4)
C10 0.012(4) 0.025(4) 0.028(5) -0.005(4) -0.007(3) 0.002(4)
C20 0.025(5) 0.025(5) 0.024(5) -0.003(4) 0.006(4) 0.003(4)
C21 0.018(4) 0.017(4) 0.023(5) 0.002(4) 0.005(4) 0.001(4)
C22 0.031(5) 0.024(4) 0.025(4) 0.002(4) -0.003(4) -0.001(5)
C23 0.043(7) 0.028(5) 0.032(5) 0.004(4) 0.003(6) 0.009(5)
C24 0.046(6) 0.022(5) 0.022(5) -0.002(4) -0.002(5) 0.000(4)
C25 0.034(6) 0.033(5) 0.023(5) 0.001(5) -0.008(5) -0.006(4)
C26 0.029(5) 0.021(5) 0.027(5) 0.003(4) -0.007(4) -0.004(4)
O11 0.010(3) 0.023(3) 0.042(4) -0.001(3) 0.000(3) -0.002(3)

loop_
_atom_type_symbol
_atom_type_description
_atom_type_scat_dispersion_real
_atom_type_scat_dispersion_imag
_atom_type_scat_source
C C 0.0033 0.0016 'International Tables Vol C Tables 4.2.6.8 and 6.1.1.4'
H H 0.0000 0.0000 'International Tables Vol C Tables 4.2.6.8 and 6.1.1.4'
N N 0.0061 0.0033 'International Tables Vol C Tables 4.2.6.8 and 6.1.1.4'
O O 0.0106 0.0060 'International Tables Vol C Tables 4.2.6.8 and 6.1.1.4'
S S 0.1246 0.1234 'International Tables Vol C Tables 4.2.6.8 and 6.1.1.4'
Re Re -1.0185 7.2310 'International Tables Vol C Tables 4.2.6.8 and 6.1.1.4'

loop_
_geom_angle_atom_site_label_1
_geom_angle_atom_site_label_2
_geom_angle_atom_site_label_3
_geom_angle
O1 Re N7 110.3(3)
O1 Re N4 117.0(3)
N7 Re N4 79.0(3)
O1 Re N1 107.4(3)
N7 Re N1 141.6(3)
N4 Re N1 77.6(3)
O1 Re S 113.0(2)
N7 Re S 82.6(2)
N4 Re S 130.0(2)
N1 Re S 89.5(2)
C10 S Re 103.6(3)
C2 N1 Re 112.0(5)
C3 N4 C5 120.0(7)
C3 N4 Re 121.7(6)
C5 N4 Re 117.8(5)
C6 N7 C8 117.3(8)
C6 N7 Re 120.0(6)
C8 N7 Re 122.2(6)
N1 C2 C20 113.9(8)
N1 C2 C3 108.4(7)
C20 C2 C3 113.5(8)
O3 C3 N4 123.9(9)
O3 C3 C2 123.6(8)
N4 C3 C2 112.5(8)
N4 C5 C6 109.8(7)
O6 C6 N7 126.1(9)
O6 C6 C5 122.9(8)
N7 C6 C5 110.9(8)
N7 C8 C10 109.2(7)
N7 C8 C9 113.2(7)
C10 C8 C9 111.3(8)
O9 C9 N9 123.7(9)
O9 C9 C8 117.3(8)
N9 C9 C8 119.0(8)
C8 C10 S 111.4(6)
C2 C20 C21 112.5(8)
C22 C21 C26 118.7(9)
C22 C21 C20 120.5(9)
C26 C21 C20 120.8(9)
C21 C22 C23 120.9(10)
C24 C23 C22 120.3(11)
C23 C24 C25 119.8(10)
C26 C25 C24 119.7(10)
C21 C26 C25 120.6(10)

loop_
_geom_bond_atom_site_label_1
_geom_bond_atom_site_label_2
_geom_bond_distance
Re O1 1.682(7)
Re N7 1.987(8)
Re N4 1.992(7)
Re N1 2.116(7)
Re S 2.256(2)
S C10 1.828(10)
O3 C3 1.227(11)
O6 C6 1.205(12)
O9 C9 1.252(12)
N1 C2 1.483(10)
N4 C3 1.356(12)
N4 C5 1.453(11)
N7 C6 1.398(12)
N7 C8 1.475(11)
N9 C9 1.317(12)
C2 C20 1.514(13)
C2 C3 1.525(13)
C5 C6 1.539(13)
C8 C10 1.526(12)
C8 C9 1.539(12)
C20 C21 1.518(13)
C21 C22 1.379(13)
C21 C26 1.393(13)
C22 C23 1.388(14)
C23 C24 1.375(16)
C24 C25 1.390(15)
C25 C26 1.393(14)

loop_
_geom_hbond_atom_site_label_D
_geom_hbond_atom_site_label_H
_geom_hbond_atom_site_label_A
_geom_hbond_distance_DH
_geom_hbond_distance_HA
_geom_hbond_distance_DA
_geom_hbond_angle_DHA
_geom_hbond_site_symmetry_A
N1 HN1A O9 0.92 1.83 2.739(10) 169.5 3
N1 HN1B O11 0.92 2.22 3.016(10) 145.1 3_655
N9 HN9A O11 0.88 2.23 3.109(10) 174.2 1_455
N9 HN9B O3 0.88 2.13 2.914(10) 147.7 4_455
O11 H11B O9 0.86 2.01 2.838(10) 160.8 .
O11 H11A S 0.85 2.32 3.136(7) 161.7 3_645
